data_7046364
loop_
_publ_author_name
'Maniaki, Diamantoula'
'Mylonas-Margaritis, Ioannis'
'Mayans, Julia'
'Savvidou, Aikaterini'
'Raptopoulou, Catherine P.'
'Bekiari, Vlasoula'
'Psycharis, Vassilis'
'Escuer, Albert'
'Perlepes, Spyros P.'

_publ_section_title
;
 Slow magnetic relaxation and luminescence properties in
 lanthanide(iii)/anil complexes.
;
_journal_issue 34
_journal_name_full 'Dalton transactions (Cambridge, England : 2003)'
_journal_page_first 11859
_journal_page_last 11872
_journal_paper_doi 10.1039/c8dt01264d
_journal_volume 47
_journal_year 2018
_chemical_formula_sum 'C28 H25 Br2 Dy N6 O12'
_chemical_formula_weight 959.86
_space_group_crystal_system monoclinic
_space_group_IT_number 11
_space_group_name_Hall '-P 2yb'
_space_group_name_H-M_alt 'P 1 21/m 1'
_symmetry_space_group_name_Hall '-P 2yb'
_symmetry_space_group_name_H-M 'P 1 21/m 1'
_atom_sites_solution_hydrogens difmap
_audit_creation_method SHELXL-2014/6
_audit_update_record
;
2018-03-29 deposited with the CCDC.
2018-05-15 downloaded from the CCDC.
;
_cell_angle_alpha 90
_cell_angle_beta 91.8210(10)
_cell_angle_gamma 90
_cell_formula_units_Z 2
_cell_length_a 7.46760(10)
_cell_length_b 17.4621(3)
_cell_length_c 12.3690(2)
_cell_measurement_reflns_used 15638
_cell_measurement_temperature 160(2)
_cell_measurement_theta_max 27.49
_cell_measurement_theta_min 3.14
_cell_volume 1612.10(4)
_computing_cell_refinement 'Crustalclear, Rigaku MSC, 2005'
_computing_data_collection 'Crustalclear, Rigaku MSC, 2005'
_computing_data_reduction 'Crustalclear, Rigaku MSC, 2005'
_computing_structure_refinement 'SHELXL-2014/6 (Sheldrick, 2014)'
_computing_structure_solution 'SHELXL-2014/6 (Sheldrick, 2014)'
_diffrn_ambient_temperature 160(2)
_diffrn_measured_fraction_theta_full 0.996
_diffrn_measured_fraction_theta_max 0.997
_diffrn_measurement_device_type 'Rigaku R-AXIS SPIDER IPDS'
_diffrn_measurement_method '\q scans'
_diffrn_radiation_type MoK\a
_diffrn_radiation_wavelength 0.71073
_diffrn_reflns_av_R_equivalents 0.0319
_diffrn_reflns_av_unetI/netI 0.0268
_diffrn_reflns_Laue_measured_fraction_full 0.996
_diffrn_reflns_Laue_measured_fraction_max 0.997
_diffrn_reflns_limit_h_max 9
_diffrn_reflns_limit_h_min -9
_diffrn_reflns_limit_k_max 22
_diffrn_reflns_limit_k_min -22
_diffrn_reflns_limit_l_max 15
_diffrn_reflns_limit_l_min -15
_diffrn_reflns_number 16632
_diffrn_reflns_point_group_measured_fraction_full 0.996
_diffrn_reflns_point_group_measured_fraction_max 0.997
_diffrn_reflns_theta_full 25.242
_diffrn_reflns_theta_max 26.999
_diffrn_reflns_theta_min 3.143
_exptl_absorpt_coefficient_mu 4.869
_exptl_absorpt_correction_T_max 1.000
_exptl_absorpt_correction_T_min 0.663
_exptl_absorpt_correction_type empirical
_exptl_absorpt_process_details 'Crustalclear, Rigaku MSC, 2005'
_exptl_crystal_colour orange
_exptl_crystal_density_diffrn 1.977
_exptl_crystal_description parallelepiped
_exptl_crystal_F_000 934
_exptl_crystal_size_max 0.30
_exptl_crystal_size_mid 0.24
_exptl_crystal_size_min 0.23
_refine_diff_density_max 0.778
_refine_diff_density_min -1.051
_refine_diff_density_rms 0.078
_refine_ls_extinction_method none
_refine_ls_goodness_of_fit_ref 1.043
_refine_ls_hydrogen_treatment refxyz
_refine_ls_matrix_type full
_refine_ls_number_parameters 293
_refine_ls_number_reflns 3637
_refine_ls_number_restraints 0
_refine_ls_restrained_S_all 1.043
_refine_ls_R_factor_all 0.0212
_refine_ls_R_factor_gt 0.0194
_refine_ls_shift/su_max 0.005
_refine_ls_shift/su_mean 0.001
_refine_ls_structure_factor_coef Fsqd
_refine_ls_weighting_details 'w=1/[\s^2^(Fo^2^)+(0.0085P)^2^+1.6758P] where P=(Fo^2^+2Fc^2^)/3'
_refine_ls_weighting_scheme calc
_refine_ls_wR_factor_gt 0.0408
_refine_ls_wR_factor_ref 0.0415
_reflns_Friedel_coverage 0.000
_reflns_number_gt 3440
_reflns_number_total 3637
_reflns_threshold_expression 'I > 2\s(I)'
_cod_data_source_file c8dt01264d2.cif
_cod_data_source_block Compound7
_cod_depositor_comments 'Adding full bibliography for 7046361--7046365.cif.'
_cod_database_code 7046364
_shelx_space_group_comment
;
The symmetry employed for this shelxl refinement is uniquely defined
by the following loop, which should always be used as a source of
symmetry information in preference to the above space-group names.
They are only intended as comments.
;
_shelxl_version_number 2014/6

loop_
_space_group_symop_operation_xyz
'x, y, z'
'-x, y+1/2, -z'
'-x, -y, -z'
'x, -y-1/2, z'

loop_
_atom_site_label
_atom_site_type_symbol
_atom_site_fract_x
_atom_site_fract_y
_atom_site_fract_z
_atom_site_U_iso_or_equiv
_atom_site_adp_type
_atom_site_occupancy
_atom_site_site_symmetry_order
_atom_site_calc_flag
_atom_site_refinement_flags_posn
_atom_site_refinement_flags_adp
_atom_site_refinement_flags_occupancy
Dy1 Dy 0.15874(2) 0.2500 1.09790(2) 0.01490(5) Uani 1 2 d S T P
O1 O 0.1454(2) 0.12002(8) 1.12372(12) 0.0225(3) Uani 1 1 d . . .
N1 N 0.2399(3) 0.01993(10) 0.97222(14) 0.0202(4) Uani 1 1 d . . .
Br1 Br 0.17856(4) -0.14092(2) 1.44326(2) 0.03641(8) Uani 1 1 d . . .
C1 C 0.1568(3) 0.06392(11) 1.19331(17) 0.0187(4) Uani 1 1 d . . .
C2 C 0.1264(3) 0.07458(12) 1.30456(18) 0.0227(5) Uani 1 1 d . . .
C3 C 0.1366(3) 0.01485(12) 1.37641(18) 0.0237(5) Uani 1 1 d . . .
C4 C 0.1774(3) -0.05948(12) 1.34130(18) 0.0231(5) Uani 1 1 d . . .
C5 C 0.2097(3) -0.07302(12) 1.23551(18) 0.0217(4) Uani 1 1 d . . .
C6 C 0.2013(3) -0.01223(12) 1.15919(17) 0.0200(4) Uani 1 1 d . . .
C7 C 0.2401(3) -0.02991(12) 1.05100(18) 0.0212(4) Uani 1 1 d . . .
C8 C 0.2848(3) 0.00686(12) 0.86270(17) 0.0201(4) Uani 1 1 d . . .
C9 C 0.3616(3) -0.06136(13) 0.82961(19) 0.0261(5) Uani 1 1 d . . .
C10 C 0.4044(3) -0.06989(14) 0.7219(2) 0.0292(5) Uani 1 1 d . . .
C11 C 0.3711(3) -0.01167(14) 0.64823(19) 0.0294(5) Uani 1 1 d . . .
C12 C 0.2930(4) 0.05569(14) 0.68184(19) 0.0309(5) Uani 1 1 d . . .
C13 C 0.2504(3) 0.06550(13) 0.78946(19) 0.0265(5) Uani 1 1 d . . .
N2 N -0.1427(4) 0.2500 1.2374(2) 0.0230(6) Uani 1 2 d S T P
O2 O 0.0184(3) 0.2500 1.27279(17) 0.0200(4) Uani 1 2 d S T P
O3 O -0.1674(3) 0.2500 1.13553(18) 0.0282(5) Uani 1 2 d S T P
O4 O -0.2675(3) 0.2500 1.2997(2) 0.0359(6) Uani 1 2 d S T P
N3 N 0.4842(4) 0.2500 0.9690(2) 0.0219(5) Uani 1 2 d S T P
O5 O 0.4136(3) 0.18902(9) 1.00125(16) 0.0391(4) Uani 1 1 d . . .
O6 O 0.6131(3) 0.2500 0.9102(2) 0.0369(6) Uani 1 2 d S T P
N4 N 0.0045(4) 0.2500 0.8832(2) 0.0221(6) Uani 1 2 d S T P
O7 O 0.0257(3) 0.18880(9) 0.93658(13) 0.0361(5) Uani 1 1 d . . .
O8 O -0.0377(4) 0.2500 0.78672(19) 0.0396(6) Uani 1 2 d S T P
O1W O 0.3770(3) 0.2500 1.2373(2) 0.0252(5) Uani 1 2 d S T P
N5 N 0.3541(5) 0.2500 0.4640(3) 0.0559(10) Uani 1 2 d S T P
C14 C 0.3847(6) 0.2500 0.5537(3) 0.0404(9) Uani 1 2 d S T P
C15 C 0.4233(8) 0.2500 0.6709(3) 0.0470(11) Uani 1 2 d S T P
H1WA H 0.355(7) 0.2500 1.301(4) 0.053(15) Uiso 1 2 d S . P
H1WB H 0.482(6) 0.2500 1.237(3) 0.025 Uiso 1 2 d S U P
H1N H 0.212(4) 0.0634(16) 0.989(2) 0.029(7) Uiso 1 1 d . . .
H2 H 0.097(3) 0.1236(14) 1.3270(18) 0.019(6) Uiso 1 1 d . . .
H3 H 0.115(3) 0.0249(14) 1.448(2) 0.025(6) Uiso 1 1 d . . .
H5 H 0.235(4) -0.1204(15) 1.213(2) 0.029(7) Uiso 1 1 d . . .
H7 H 0.267(3) -0.0810(15) 1.0357(19) 0.026(6) Uiso 1 1 d . . .
H9 H 0.387(4) -0.0975(16) 0.877(2) 0.035(7) Uiso 1 1 d . . .
H10 H 0.452(4) -0.1146(16) 0.701(2) 0.035(7) Uiso 1 1 d . . .
H11 H 0.401(4) -0.0195(14) 0.576(2) 0.030(7) Uiso 1 1 d . . .
H12 H 0.260(4) 0.0937(16) 0.633(2) 0.039(8) Uiso 1 1 d . . .
H13 H 0.196(4) 0.1090(16) 0.812(2) 0.036(7) Uiso 1 1 d . . .
H15A H 0.486(5) 0.296(2) 0.689(3) 0.071(11) Uiso 1 1 d . . .
H15B H 0.310(8) 0.2500 0.698(4) 0.071(18) Uiso 1 2 d S . P

loop_
_atom_site_aniso_label
_atom_site_aniso_U_11
_atom_site_aniso_U_22
_atom_site_aniso_U_33
_atom_site_aniso_U_23
_atom_site_aniso_U_13
_atom_site_aniso_U_12
Dy1 0.01545(8) 0.01220(7) 0.01701(7) 0.000 -0.00011(5) 0.000
O1 0.0306(9) 0.0147(7) 0.0224(7) 0.0030(6) 0.0043(6) 0.0009(6)
N1 0.0222(10) 0.0164(9) 0.0221(9) -0.0011(7) 0.0034(7) 0.0002(7)
Br1 0.0650(2) 0.01901(11) 0.02547(12) 0.00674(9) 0.00480(12) 0.00419(11)
C1 0.0160(11) 0.0177(9) 0.0225(10) 0.0025(8) 0.0024(8) -0.0013(8)
C2 0.0263(12) 0.0156(10) 0.0266(11) 0.0004(8) 0.0046(9) 0.0029(9)
C3 0.0283(13) 0.0218(10) 0.0214(11) 0.0016(9) 0.0050(9) 0.0015(9)
C4 0.0271(12) 0.0169(9) 0.0253(11) 0.0056(8) 0.0005(9) 0.0001(9)
C5 0.0255(12) 0.0143(10) 0.0252(11) -0.0002(8) 0.0019(9) 0.0014(9)
C6 0.0191(11) 0.0180(10) 0.0231(11) -0.0002(8) 0.0002(8) -0.0009(8)
C7 0.0202(11) 0.0180(10) 0.0253(11) -0.0009(8) 0.0016(9) -0.0012(9)
C8 0.0189(11) 0.0212(10) 0.0202(10) -0.0026(8) 0.0021(8) -0.0027(8)
C9 0.0281(13) 0.0230(11) 0.0272(11) -0.0002(9) 0.0004(10) 0.0030(10)
C10 0.0284(13) 0.0270(12) 0.0326(13) -0.0082(10) 0.0048(10) 0.0038(10)
C11 0.0290(14) 0.0365(13) 0.0229(11) -0.0062(10) 0.0039(10) -0.0030(10)
C12 0.0405(16) 0.0285(12) 0.0239(12) 0.0028(10) 0.0022(10) 0.0006(11)
C13 0.0334(14) 0.0211(11) 0.0253(11) -0.0006(9) 0.0034(10) 0.0030(10)
N2 0.0173(14) 0.0187(12) 0.0332(15) 0.000 0.0029(11) 0.000
O2 0.0139(11) 0.0205(10) 0.0255(11) 0.000 0.0012(8) 0.000
O3 0.0205(12) 0.0369(13) 0.0271(12) 0.000 -0.0018(9) 0.000
O4 0.0176(13) 0.0524(16) 0.0383(14) 0.000 0.0093(11) 0.000
N3 0.0169(14) 0.0308(14) 0.0181(12) 0.000 0.0013(10) 0.000
O5 0.0373(11) 0.0245(8) 0.0567(12) -0.0080(8) 0.0217(9) -0.0054(8)
O6 0.0239(14) 0.0570(16) 0.0304(13) 0.000 0.0100(10) 0.000
N4 0.0229(15) 0.0262(13) 0.0171(12) 0.000 0.0000(10) 0.000
O7 0.0575(13) 0.0203(8) 0.0292(9) -0.0038(7) -0.0171(8) 0.0111(8)
O8 0.0496(18) 0.0490(15) 0.0196(12) 0.000 -0.0072(11) 0.000
O1W 0.0147(12) 0.0380(13) 0.0228(12) 0.000 -0.0017(10) 0.000
N5 0.043(2) 0.092(3) 0.0330(19) 0.000 0.0005(16) 0.000
C14 0.039(2) 0.048(2) 0.035(2) 0.000 0.0049(17) 0.000
C15 0.068(4) 0.045(2) 0.028(2) 0.000 0.006(2) 0.000

loop_
_atom_type_symbol
_atom_type_description
_atom_type_scat_dispersion_real
_atom_type_scat_dispersion_imag
_atom_type_scat_source
C C 0.0033 0.0016 'International Tables Vol C Tables 4.2.6.8 and 6.1.1.4'
H H 0.0000 0.0000 'International Tables Vol C Tables 4.2.6.8 and 6.1.1.4'
N N 0.0061 0.0033 'International Tables Vol C Tables 4.2.6.8 and 6.1.1.4'
O O 0.0106 0.0060 'International Tables Vol C Tables 4.2.6.8 and 6.1.1.4'
Br Br -0.2901 2.4595 'International Tables Vol C Tables 4.2.6.8 and 6.1.1.4'
Dy Dy -0.1892 4.4098 'International Tables Vol C Tables 4.2.6.8 and 6.1.1.4'

loop_
_geom_angle_atom_site_label_1
_geom_angle_atom_site_label_2
_geom_angle_atom_site_label_3
_geom_angle
_geom_angle_site_symmetry_1
_geom_angle_site_symmetry_3
O1 Dy1 O1 163.08(8) . 4_565
O1 Dy1 O1W 85.96(4) . .
O1 Dy1 O1W 85.96(4) 4_565 .
O1 Dy1 O2 81.63(4) . .
O1 Dy1 O2 81.63(4) 4_565 .
O1W Dy1 O2 69.74(8) . .
O1 Dy1 O7 121.82(5) . 4_565
O1 Dy1 O7 70.31(5) 4_565 4_565
O1W Dy1 O7 149.12(5) . 4_565
O2 Dy1 O7 123.36(6) . 4_565
O1 Dy1 O7 70.31(5) . .
O1 Dy1 O7 121.82(5) 4_565 .
O1W Dy1 O7 149.12(5) . .
O2 Dy1 O7 123.36(6) . .
O7 Dy1 O7 51.81(7) 4_565 .
O1 Dy1 O3 85.82(4) . .
O1 Dy1 O3 85.82(4) 4_565 .
O1W Dy1 O3 121.67(8) . .
O2 Dy1 O3 51.94(7) . .
O7 Dy1 O3 77.21(7) 4_565 .
O7 Dy1 O3 77.21(7) . .
O1 Dy1 O5 121.44(6) . 4_565
O1 Dy1 O5 71.60(6) 4_565 4_565
O1W Dy1 O5 80.21(8) . 4_565
O2 Dy1 O5 140.90(6) . 4_565
O7 Dy1 O5 73.82(6) 4_565 4_565
O7 Dy1 O5 95.22(7) . 4_565
O3 Dy1 O5 147.85(5) . 4_565
O1 Dy1 O5 71.60(6) . .
O1 Dy1 O5 121.44(6) 4_565 .
O1W Dy1 O5 80.21(8) . .
O2 Dy1 O5 140.90(6) . .
O7 Dy1 O5 95.22(7) 4_565 .
O7 Dy1 O5 73.82(6) . .
O3 Dy1 O5 147.85(5) . .
O5 Dy1 O5 50.08(8) 4_565 .
O1 Dy1 N4 96.38(4) . .
O1 Dy1 N4 96.38(4) 4_565 .
O1W Dy1 N4 159.48(9) . .
O2 Dy1 N4 130.78(7) . .
O7 Dy1 N4 26.07(4) 4_565 .
O7 Dy1 N4 26.07(4) . .
O3 Dy1 N4 78.84(8) . .
O5 Dy1 N4 81.22(7) 4_565 .
O5 Dy1 N4 81.22(7) . .
O1 Dy1 N2 83.01(4) . .
O1 Dy1 N2 83.01(4) 4_565 .
O1W Dy1 N2 95.62(9) . .
O2 Dy1 N2 25.88(7) . .
O7 Dy1 N2 100.60(7) 4_565 .
O7 Dy1 N2 100.60(7) . .
O3 Dy1 N2 26.05(7) . .
O5 Dy1 N2 154.46(4) 4_565 .
O5 Dy1 N2 154.46(4) . .
N4 Dy1 N2 104.89(8) . .
O1 Dy1 N3 96.63(4) . .
O1 Dy1 N3 96.63(4) 4_565 .
O1W Dy1 N3 80.29(8) . .
O2 Dy1 N3 150.03(7) . .
O7 Dy1 N3 83.06(7) 4_565 .
O7 Dy1 N3 83.06(6) . .
O3 Dy1 N3 158.04(7) . .
O5 Dy1 N3 25.06(4) 4_565 .
O5 Dy1 N3 25.06(4) . .
N4 Dy1 N3 79.19(7) . .
N2 Dy1 N3 175.91(7) . .
C1 O1 Dy1 146.31(13) . .
C7 N1 C8 127.44(19) . .
C7 N1 H1N 114.9(19) . .
C8 N1 H1N 117.6(19) . .
O1 C1 C2 122.27(19) . .
O1 C1 C6 120.78(19) . .
C2 C1 C6 116.96(18) . .
C3 C2 C1 121.6(2) . .
C3 C2 H2 121.1(15) . .
C1 C2 H2 117.3(14) . .
C2 C3 C4 120.7(2) . .
C2 C3 H3 118.1(15) . .
C4 C3 H3 121.2(15) . .
C5 C4 C3 120.3(2) . .
C5 C4 Br1 120.77(16) . .
C3 C4 Br1 118.86(17) . .
C4 C5 C6 120.3(2) . .
C4 C5 H5 120.6(17) . .
C6 C5 H5 119.1(16) . .
C7 C6 C5 117.41(19) . .
C7 C6 C1 122.46(19) . .
C5 C6 C1 120.13(19) . .
N1 C7 C6 124.5(2) . .
N1 C7 H7 118.7(15) . .
C6 C7 H7 116.8(15) . .
C13 C8 C9 120.7(2) . .
C13 C8 N1 117.32(19) . .
C9 C8 N1 122.0(2) . .
C10 C9 C8 119.0(2) . .
C10 C9 H9 121.0(19) . .
C8 C9 H9 120.0(19) . .
C11 C10 C9 120.8(2) . .
C11 C10 H10 120.8(17) . .
C9 C10 H10 118.4(17) . .
C10 C11 C12 119.7(2) . .
C10 C11 H11 118.6(16) . .
C12 C11 H11 121.7(16) . .
C11 C12 C13 120.3(2) . .
C11 C12 H12 121.5(18) . .
C13 C12 H12 118.0(18) . .
C8 C13 C12 119.5(2) . .
C8 C13 H13 119.6(18) . .
C12 C13 H13 120.9(17) . .
O4 N2 O2 121.0(3) . .
O4 N2 O3 122.3(3) . .
O2 N2 O3 116.7(3) . .
O4 N2 Dy1 178.0(2) . .
O2 N2 Dy1 56.99(15) . .
O3 N2 Dy1 59.76(16) . .
N2 O2 Dy1 97.13(17) . .
N2 O3 Dy1 94.19(17) . .
O6 N3 O5 122.21(14) . 4_565
O6 N3 O5 122.21(14) . .
O5 N3 O5 115.6(3) 4_565 .
O6 N3 Dy1 176.3(2) . .
O5 N3 Dy1 57.87(14) 4_565 .
O5 N3 Dy1 57.87(14) . .
N3 O5 Dy1 97.07(14) . .
O8 N4 O7 122.26(11) . 4_565
O8 N4 O7 122.26(11) . .
O7 N4 O7 115.5(2) 4_565 .
O8 N4 Dy1 171.2(2) . .
O7 N4 Dy1 58.29(11) 4_565 .
O7 N4 Dy1 58.29(11) . .
N4 O7 Dy1 95.63(12) . .
Dy1 O1W H1WA 124(4) . .
Dy1 O1W H1WB 132(3) . .
H1WA O1W H1WB 104(4) . .
N5 C14 C15 179.6(5) . .
C14 C15 H15A 108(2) . .
C14 C15 H15B 102(3) . .
H15A C15 H15B 112(3) . .

loop_
_geom_bond_atom_site_label_1
_geom_bond_atom_site_label_2
_geom_bond_distance
_geom_bond_site_symmetry_2
Dy1 O1 2.2947(14) .
Dy1 O1 2.2947(14) 4_565
Dy1 O1W 2.335(2) .
Dy1 O2 2.433(2) .
Dy1 O7 2.4462(15) 4_565
Dy1 O7 2.4462(15) .
Dy1 O3 2.494(2) .
Dy1 O5 2.5160(18) 4_565
Dy1 O5 2.5160(18) .
Dy1 N4 2.861(2) .
Dy1 N2 2.879(3) .
Dy1 N3 2.949(3) .
O1 C1 1.305(2) .
N1 C7 1.306(3) .
N1 C8 1.424(3) .
N1 H1N 0.82(3) .
Br1 C4 1.901(2) .
C1 C2 1.414(3) .
C1 C6 1.437(3) .
C2 C3 1.371(3) .
C2 H2 0.93(2) .
C3 C4 1.405(3) .
C3 H3 0.92(2) .
C4 C5 1.359(3) .
C5 C6 1.421(3) .
C5 H5 0.90(3) .
C6 C7 1.412(3) .
C7 H7 0.94(3) .
C8 C13 1.386(3) .
C8 C9 1.389(3) .
C9 C10 1.388(3) .
C9 H9 0.88(3) .
C10 C11 1.382(4) .
C10 H10 0.90(3) .
C11 C12 1.382(4) .
C11 H11 0.94(3) .
C12 C13 1.389(3) .
C12 H12 0.93(3) .
C13 H13 0.91(3) .
N2 O4 1.228(4) .
N2 O2 1.267(3) .
N2 O3 1.268(3) .
N3 O6 1.225(4) .
N3 O5 1.259(2) 4_565
N3 O5 1.259(2) .
N4 O8 1.224(3) .
N4 O7 1.264(2) 4_565
N4 O7 1.264(2) .
O1W H1WA 0.81(5) .
O1W H1WB 0.78(4) .
N5 C14 1.127(5) .
C14 C15 1.468(6) .
C15 H15A 0.95(4) .
C15 H15B 0.92(6) .

loop_
_geom_hbond_atom_site_label_D
_geom_hbond_atom_site_label_H
_geom_hbond_atom_site_label_A
_geom_hbond_distance_DH
_geom_hbond_distance_HA
_geom_hbond_distance_DA
_geom_hbond_angle_DHA
_geom_hbond_site_symmetry_A
O1W H1WA N5 0.81(5) 2.02(5) 2.814(4) 168(5) 1_556
C2 H2 O2 0.93(2) 2.37(2) 3.189(2) 146.2(19) .
C13 H13 O7 0.91(3) 2.46(3) 3.310(3) 155(2) .
O1W H1WB O4 0.78(4) 2.00(4) 2.740(3) 157(4) 1_655
N1 H1N O1 0.82(3) 2.01(3) 2.674(2) 138(2) .
C9 H9 O5 0.88(3) 2.63(3) 3.455(3) 158(3) 3_657
